data_7123094
loop_
_publ_author_name
'Yang, Jie'
'Zhu, Yifan'
'Tse, Anfernee Kai-Wing'
'Zhou, Xinghua'
'Chen, Yang'
'Tse, Yu Chung'
'Wong, Keith Man-Chung'
'Ho, Chun-Yu'

_publ_section_title
;
 Synthesis and study of Au(iii)--indolizine derivatives: turn-on
 luminescence by photo-induced controlled release
;
_journal_name_full 'Chemical Communications'
_journal_paper_doi 10.1039/C8CC10177A
_journal_year 2019
_chemical_formula_moiety 'C15 H13 Au Cl3 N O'
_chemical_formula_sum 'C15 H13 Au Cl3 N O'
_chemical_formula_weight 526.58
_space_group_crystal_system orthorhombic
_space_group_IT_number 33
_space_group_name_Hall 'P 2c -2n'
_space_group_name_H-M_alt 'P n a 21'
_symmetry_space_group_name_Hall 'P 2c -2n'
_symmetry_space_group_name_H-M 'P n a 21'
_atom_sites_solution_hydrogens geom
_atom_sites_solution_primary dual
_audit_creation_date 2017-07-07
_audit_creation_method
;
Olex2 1.2
(compiled 2017.03.28 svn.r3405 for OlexSys, GUI svn.r5337)
;
_audit_update_record
;
2018-08-13 deposited with the CCDC.    2019-02-18 downloaded from the CCDC.
;
_cell_angle_alpha 90
_cell_angle_beta 90
_cell_angle_gamma 90
_cell_formula_units_Z 8
_cell_length_a 18.2944(17)
_cell_length_b 9.2278(9)
_cell_length_c 18.7981(17)
_cell_measurement_reflns_used 9800
_cell_measurement_temperature 170
_cell_measurement_theta_max 68.31
_cell_measurement_theta_min 5.34
_cell_volume 3173.4(5)
_computing_cell_refinement 'SAINT v8.37A (Bruker, 2015)'
_computing_data_reduction 'SAINT v8.37A (Bruker, 2015)'
_computing_molecular_graphics 'Olex2 (Dolomanov et al., 2009)'
_computing_publication_material 'Olex2 (Dolomanov et al., 2009)'
_computing_structure_refinement 'ShelXL (Sheldrick, 2015)'
_computing_structure_solution 'ShelXT (Sheldrick, 2015)'
_diffrn_ambient_temperature 170.0
_diffrn_detector 'Bruker PHOTO 100 area detector'
_diffrn_detector_area_resol_mean 7.9
_diffrn_detector_type 'CCD area detector'
_diffrn_measured_fraction_theta_full 0.996
_diffrn_measured_fraction_theta_max 0.995
_diffrn_measurement_device 'three-circle diffractometer'
_diffrn_measurement_device_type 'Bruker SMART APEX2 area detector'
_diffrn_measurement_method '\w and \f scans'
_diffrn_radiation_monochromator 'mirror optics'
_diffrn_radiation_probe x-ray
_diffrn_radiation_type CuK\a
_diffrn_radiation_wavelength 1.54178
_diffrn_reflns_av_R_equivalents 0.0418
_diffrn_reflns_av_unetI/netI 0.0392
_diffrn_reflns_Laue_measured_fraction_full 0.996
_diffrn_reflns_Laue_measured_fraction_max 0.995
_diffrn_reflns_limit_h_max 21
_diffrn_reflns_limit_h_min -22
_diffrn_reflns_limit_k_max 11
_diffrn_reflns_limit_k_min -10
_diffrn_reflns_limit_l_max 22
_diffrn_reflns_limit_l_min -22
_diffrn_reflns_number 23046
_diffrn_reflns_point_group_measured_fraction_full 0.996
_diffrn_reflns_point_group_measured_fraction_max 0.995
_diffrn_reflns_theta_full 67.679
_diffrn_reflns_theta_max 68.308
_diffrn_reflns_theta_min 4.834
_diffrn_source 'microfocus sealed X-ray tube'
_diffrn_source_type 'Incoatec I\ms'
_diffrn_standards_number 0
_exptl_absorpt_coefficient_mu 22.046
_exptl_absorpt_correction_T_max 0.7531
_exptl_absorpt_correction_T_min 0.3034
_exptl_absorpt_correction_type multi-scan
_exptl_absorpt_process_details
'SADABS-2014/5 (Bruker,2014/5) was used for absorption correction. wR2(int) was 0.1202 before and 0.0586 after correction. The Ratio of minimum to maximum transmission is 0.4029. The \l/2 correction factor is Not present.'
_exptl_crystal_colour yellow
_exptl_crystal_colour_primary yellow
_exptl_crystal_density_diffrn 2.204
_exptl_crystal_description prism
_exptl_crystal_F_000 1984
_exptl_crystal_preparation Luminescent
_exptl_crystal_size_max 0.26
_exptl_crystal_size_mid 0.06
_exptl_crystal_size_min 0.06
_refine_diff_density_max 2.143
_refine_diff_density_min -1.320
_refine_diff_density_rms 0.250
_refine_ls_abs_structure_details
;
 Refined as an inversion twin.
;
_refine_ls_abs_structure_Flack 0.484(19)
_refine_ls_extinction_method none
_refine_ls_goodness_of_fit_ref 1.105
_refine_ls_hydrogen_treatment constr
_refine_ls_matrix_type full
_refine_ls_number_parameters 384
_refine_ls_number_reflns 5751
_refine_ls_number_restraints 1
_refine_ls_restrained_S_all 1.105
_refine_ls_R_factor_all 0.0408
_refine_ls_R_factor_gt 0.0405
_refine_ls_shift/su_max 0.001
_refine_ls_shift/su_mean 0.000
_refine_ls_structure_factor_coef Fsqd
_refine_ls_weighting_details 'w=1/[\s^2^(Fo^2^)+(0.0863P)^2^+2.6520P] where P=(Fo^2^+2Fc^2^)/3'
_refine_ls_weighting_scheme calc
_refine_ls_wR_factor_gt 0.1107
_refine_ls_wR_factor_ref 0.1111
_reflns_Friedel_coverage 0.937
_reflns_Friedel_fraction_full 0.997
_reflns_Friedel_fraction_max 0.995
_reflns_number_gt 5708
_reflns_number_total 5751
_reflns_threshold_expression 'I > 2\s(I)'
_cod_data_source_file c8cc10177a2.cif
_cod_data_source_block 20170607a
_cod_database_code 7123094
_shelx_shelxl_version_number 2016/6
_shelx_space_group_comment
;
The symmetry employed for this shelxl refinement is uniquely defined
by the following loop, which should always be used as a source of
symmetry information in preference to the above space-group names.
They are only intended as comments.
;
_olex2_refinement_description
;
1. Twinned data refinement
 Scales: 0.516(19)
 0.484(19)
2. Fixed Uiso
 At 1.2 times of:
  All C(H) groups
 At 1.5 times of:
  All C(H,H,H) groups, All O(H) groups
3.a Aromatic/amide H refined with riding coordinates:
 C5(H5), C7(H7), C15(H15), C14(H14), C6(H6), C23(H23), C21(H21), C20(H20),
 C30(H30), C27(H27), C11(H11), C13(H13), C29(H29), C26(H26), C28(H28), C22(H22),
  C12(H12), C8(H8)
3.b Idealised Me refined as rotating group:
 C3(H3A,H3B,H3C), C18(H18A,H18B,H18C)
3.c Idealised tetrahedral OH refined as rotating group:
 O2(H2), O1(H1)
;
_olex2_submission_special_instructions 'No special instructions were received'

loop_
_space_group_symop_operation_xyz
'x, y, z'
'-x, -y, z+1/2'
'x+1/2, -y+1/2, z'
'-x+1/2, y+1/2, z+1/2'

loop_
_atom_site_label
_atom_site_type_symbol
_atom_site_fract_x
_atom_site_fract_y
_atom_site_fract_z
_atom_site_U_iso_or_equiv
_atom_site_adp_type
_atom_site_occupancy
_atom_site_site_symmetry_order
_atom_site_calc_flag
_atom_site_refinement_flags_posn
Au2 Au 0.76531(2) -0.01022(5) 0.59489(4) 0.03295(17) Uani 1 1 d .
Au1 Au 0.52125(2) 1.06105(5) 0.41274(2) 0.03319(17) Uani 1 1 d .
Cl1 Cl 0.60486(18) 1.1123(4) 0.49911(18) 0.0467(7) Uani 1 1 d .
Cl4 Cl 0.68591(17) 0.0611(4) 0.68278(18) 0.0435(7) Uani 1 1 d .
Cl6 Cl 0.85162(18) -0.0808(4) 0.51548(17) 0.0414(6) Uani 1 1 d .
Cl3 Cl 0.44310(18) 1.0085(4) 0.32155(19) 0.0447(7) Uani 1 1 d .
Cl2 Cl 0.45625(17) 1.2729(4) 0.44254(18) 0.0447(6) Uani 1 1 d .
Cl5 Cl 0.69790(17) -0.2236(4) 0.57407(19) 0.0478(7) Uani 1 1 d .
O2 O 0.7922(5) 0.2987(11) 0.4986(5) 0.043(2) Uani 1 1 d .
H2 H 0.826121 0.245823 0.483391 0.064 Uiso 1 1 calc GR
O1 O 0.5397(5) 0.7382(12) 0.4993(5) 0.043(2) Uani 1 1 d .
H1 H 0.576182 0.774801 0.519667 0.064 Uiso 1 1 calc GR
N1 N 0.6662(5) 0.7145(12) 0.3709(5) 0.036(2) Uani 1 1 d .
C5 C 0.6264(7) 0.4933(14) 0.4205(8) 0.038(3) Uani 1 1 d .
H5 H 0.591036 0.438729 0.446003 0.046 Uiso 1 1 calc R
C7 C 0.7423(9) 0.514(2) 0.3584(11) 0.051(5) Uani 1 1 d .
H7 H 0.786274 0.471765 0.341493 0.061 Uiso 1 1 calc R
N2 N 0.9159(5) 0.3328(12) 0.6275(5) 0.034(2) Uani 1 1 d .
C15 C 0.6611(7) 1.0561(14) 0.2728(8) 0.039(3) Uani 1 1 d .
H15 H 0.613107 1.039055 0.255573 0.047 Uiso 1 1 calc R
C19 C 0.8650(6) 0.4118(14) 0.5926(7) 0.034(2) Uani 1 1 d .
C14 C 0.7044(7) 1.1628(15) 0.2414(7) 0.039(3) Uani 1 1 d .
H14 H 0.685242 1.220420 0.203890 0.046 Uiso 1 1 calc R
C24 C 0.8901(6) 0.1816(14) 0.6365(6) 0.033(2) Uani 1 1 d .
C4 C 0.6158(6) 0.6366(13) 0.4066(7) 0.034(2) Uani 1 1 d .
C6 C 0.6913(7) 0.4283(15) 0.3961(8) 0.044(3) Uani 1 1 d .
H6 H 0.700696 0.328630 0.404736 0.053 Uiso 1 1 calc R
C25 C 0.9394(7) 0.0734(13) 0.6698(7) 0.032(3) Uani 1 1 d .
C17 C 0.7985(7) 0.3134(14) 0.5743(7) 0.038(3) Uani 1 1 d .
C10 C 0.6878(7) 0.9747(16) 0.3292(7) 0.034(3) Uani 1 1 d .
C23 C 0.9781(6) 0.3912(17) 0.6501(8) 0.037(3) Uani 1 1 d .
H23 H 1.012809 0.333655 0.674958 0.044 Uiso 1 1 calc R
C3 C 0.4816(7) 0.6770(16) 0.3917(7) 0.041(3) Uani 1 1 d .
H3A H 0.463236 0.595559 0.419972 0.061 Uiso 1 1 calc GR
H3B H 0.491297 0.644271 0.342966 0.061 Uiso 1 1 calc GR
H3C H 0.444885 0.754361 0.390787 0.061 Uiso 1 1 calc GR
C2 C 0.5520(6) 0.7342(15) 0.4247(6) 0.035(2) Uani 1 1 d .
C21 C 0.9399(7) 0.6184(14) 0.6019(8) 0.041(3) Uani 1 1 d .
H21 H 0.948121 0.718864 0.594237 0.049 Uiso 1 1 calc R
C18 C 0.7302(6) 0.3769(13) 0.6015(9) 0.040(3) Uani 1 1 d .
H18A H 0.719934 0.467452 0.576237 0.061 Uiso 1 1 calc GR
H18B H 0.735283 0.396713 0.652517 0.061 Uiso 1 1 calc GR
H18C H 0.689849 0.308675 0.593995 0.061 Uiso 1 1 calc GR
C16 C 0.8236(6) 0.1702(12) 0.6086(6) 0.032(2) Uani 1 1 d .
C9 C 0.6412(7) 0.8668(13) 0.3631(6) 0.035(2) Uani 1 1 d .
C20 C 0.8765(8) 0.5540(14) 0.5782(7) 0.039(3) Uani 1 1 d .
H20 H 0.841387 0.608387 0.552277 0.047 Uiso 1 1 calc R
C30 C 1.0089(8) 0.0510(16) 0.6419(9) 0.041(3) Uani 1 1 d .
H30 H 1.026001 0.107610 0.603092 0.049 Uiso 1 1 calc R
C27 C 0.9589(7) -0.1171(16) 0.7549(8) 0.041(3) Uani 1 1 d .
H27 H 0.941999 -0.175995 0.793008 0.049 Uiso 1 1 calc R
C11 C 0.7593(9) 0.9983(15) 0.3538(12) 0.044(4) Uani 1 1 d .
H11 H 0.778328 0.941697 0.391705 0.053 Uiso 1 1 calc R
C13 C 0.7756(7) 1.1848(19) 0.2651(7) 0.045(3) Uani 1 1 d .
H13 H 0.805979 1.254079 0.242241 0.055 Uiso 1 1 calc R
C29 C 1.0532(8) -0.0559(17) 0.6719(9) 0.046(3) Uani 1 1 d .
H29 H 1.100819 -0.072574 0.653399 0.055 Uiso 1 1 calc R
C26 C 0.9140(8) -0.0092(13) 0.7253(8) 0.040(3) Uani 1 1 d .
H26 H 0.866301 0.006586 0.743660 0.048 Uiso 1 1 calc R
C28 C 1.0289(8) -0.1356(15) 0.7270(9) 0.044(3) Uani 1 1 d .
H28 H 1.060203 -0.206331 0.747419 0.052 Uiso 1 1 calc R
C22 C 0.9920(7) 0.5345(17) 0.6375(8) 0.038(3) Uani 1 1 d .
H22 H 1.036732 0.576647 0.652670 0.045 Uiso 1 1 calc R
C12 C 0.8021(7) 1.105(2) 0.3223(8) 0.048(3) Uani 1 1 d .
H12 H 0.849755 1.123704 0.340077 0.057 Uiso 1 1 calc R
C8 C 0.7288(7) 0.6558(19) 0.3464(8) 0.042(3) Uani 1 1 d .
H8 H 0.762944 0.713402 0.320912 0.051 Uiso 1 1 calc R
C1 C 0.5765(6) 0.8782(12) 0.3950(6) 0.032(2) Uani 1 1 d .

loop_
_atom_site_aniso_label
_atom_site_aniso_U_11
_atom_site_aniso_U_22
_atom_site_aniso_U_33
_atom_site_aniso_U_23
_atom_site_aniso_U_13
_atom_site_aniso_U_12
Au2 0.0280(3) 0.0373(3) 0.0335(3) 0.0032(2) -0.0033(2) -0.00078(15)
Au1 0.0272(2) 0.0391(3) 0.0333(3) 0.0027(2) 0.00186(18) 0.00007(15)
Cl1 0.0463(16) 0.0477(17) 0.0462(16) -0.0037(15) -0.0117(13) -0.0007(13)
Cl4 0.0363(15) 0.0545(19) 0.0399(15) 0.0008(13) 0.0028(12) -0.0033(12)
Cl6 0.0403(15) 0.0473(15) 0.0368(14) 0.0002(12) 0.0025(11) 0.0029(12)
Cl3 0.0355(15) 0.0559(19) 0.0427(18) 0.0017(13) -0.0072(12) 0.0000(12)
Cl2 0.0365(13) 0.0454(16) 0.0521(15) 0.0020(14) 0.0039(11) 0.0040(13)
Cl5 0.0404(15) 0.0434(15) 0.0598(19) 0.0059(14) -0.0112(12) -0.0058(12)
O2 0.037(4) 0.050(5) 0.043(5) 0.000(4) -0.010(4) 0.001(4)
O1 0.034(4) 0.059(6) 0.035(4) 0.000(4) 0.004(3) -0.001(4)
N1 0.027(4) 0.048(6) 0.032(5) 0.005(4) 0.002(3) 0.001(4)
C5 0.033(6) 0.047(7) 0.034(7) 0.005(6) -0.001(5) 0.004(4)
C7 0.024(7) 0.085(13) 0.044(9) -0.001(8) 0.003(6) 0.007(6)
N2 0.029(4) 0.045(6) 0.029(4) 0.001(4) 0.000(4) 0.000(4)
C15 0.031(6) 0.044(7) 0.042(7) 0.004(6) -0.001(5) -0.004(5)
C19 0.025(5) 0.047(6) 0.031(5) 0.006(6) -0.004(5) 0.002(4)
C14 0.035(6) 0.048(7) 0.034(6) 0.007(5) -0.002(5) -0.004(5)
C24 0.035(5) 0.040(6) 0.024(5) 0.001(5) 0.001(4) -0.001(5)
C4 0.034(5) 0.040(6) 0.028(5) -0.004(5) -0.001(5) 0.003(4)
C6 0.037(6) 0.040(7) 0.054(9) 0.000(6) 0.000(6) 0.003(5)
C25 0.031(6) 0.038(6) 0.028(6) 0.000(5) 0.003(5) 0.004(4)
C17 0.036(6) 0.039(6) 0.040(6) 0.005(5) -0.008(5) -0.001(5)
C10 0.023(6) 0.047(6) 0.033(6) -0.003(6) 0.001(5) 0.002(5)
C23 0.034(6) 0.037(7) 0.039(6) 0.001(6) -0.003(4) -0.002(5)
C3 0.042(7) 0.037(6) 0.044(7) 0.003(6) -0.001(5) -0.010(5)
C2 0.030(5) 0.046(6) 0.029(5) 0.000(5) 0.006(4) 0.001(5)
C21 0.042(6) 0.037(6) 0.043(6) 0.006(6) 0.001(6) -0.001(5)
C18 0.036(6) 0.034(6) 0.052(7) 0.007(7) -0.004(5) 0.005(4)
C16 0.027(5) 0.027(5) 0.041(6) -0.010(5) 0.002(4) 0.002(4)
C9 0.035(6) 0.037(6) 0.032(5) 0.002(5) -0.002(4) 0.002(5)
C20 0.045(7) 0.037(7) 0.037(7) 0.000(5) 0.002(5) 0.006(5)
C30 0.026(6) 0.049(8) 0.048(8) 0.003(6) 0.000(6) 0.002(5)
C27 0.034(5) 0.048(7) 0.041(6) 0.008(6) -0.007(5) -0.007(6)
C11 0.040(9) 0.039(9) 0.054(12) 0.000(6) -0.005(7) 0.000(5)
C13 0.035(6) 0.059(9) 0.042(7) 0.015(7) 0.001(5) -0.005(6)
C29 0.031(8) 0.055(9) 0.052(9) 0.001(7) 0.001(6) 0.005(5)
C26 0.042(7) 0.038(7) 0.040(7) -0.006(5) -0.002(6) 0.005(5)
C28 0.043(7) 0.038(6) 0.050(7) 0.000(6) -0.014(5) 0.002(5)
C22 0.030(6) 0.044(7) 0.038(7) -0.004(6) 0.004(5) -0.005(6)
C12 0.026(6) 0.070(9) 0.048(7) 0.006(7) -0.003(5) -0.012(6)
C8 0.031(6) 0.052(8) 0.044(7) 0.001(6) -0.004(5) 0.011(5)
C1 0.026(5) 0.032(5) 0.037(6) -0.002(5) -0.001(4) 0.008(4)

loop_
_atom_type_symbol
_atom_type_description
_atom_type_scat_dispersion_real
_atom_type_scat_dispersion_imag
_atom_type_scat_source
C C 0.0181 0.0091 'International Tables Vol C Tables 4.2.6.8 and 6.1.1.4'
H H 0.0000 0.0000 'International Tables Vol C Tables 4.2.6.8 and 6.1.1.4'
Au Au -4.4197 7.2980 'International Tables Vol C Tables 4.2.6.8 and 6.1.1.4'
Cl Cl 0.3639 0.7018 'International Tables Vol C Tables 4.2.6.8 and 6.1.1.4'
N N 0.0311 0.0180 'International Tables Vol C Tables 4.2.6.8 and 6.1.1.4'
O O 0.0492 0.0322 'International Tables Vol C Tables 4.2.6.8 and 6.1.1.4'

loop_
_geom_angle_atom_site_label_1
_geom_angle_atom_site_label_2
_geom_angle_atom_site_label_3
_geom_angle
Cl4 Au2 Cl5 91.61(12)
Cl6 Au2 Cl4 174.94(12)
Cl6 Au2 Cl5 90.86(12)
C16 Au2 Cl4 90.3(3)
C16 Au2 Cl6 87.3(3)
C16 Au2 Cl5 177.8(3)
Cl1 Au1 Cl3 176.60(13)
Cl1 Au1 Cl2 89.84(12)
Cl3 Au1 Cl2 92.21(12)
C1 Au1 Cl1 87.4(3)
C1 Au1 Cl3 90.7(3)
C1 Au1 Cl2 175.8(3)
C17 O2 H2 109.5
C2 O1 H1 109.5
C4 N1 C9 110.1(10)
C8 N1 C4 122.5(12)
C8 N1 C9 127.5(12)
C4 C5 H5 120.9
C4 C5 C6 118.2(12)
C6 C5 H5 120.9
C6 C7 H7 119.8
C8 C7 H7 119.8
C8 C7 C6 120.4(14)
C19 N2 C24 110.0(10)
C23 N2 C19 121.8(12)
C23 N2 C24 128.2(11)
C14 C15 H15 119.8
C10 C15 H15 119.8
C10 C15 C14 120.4(12)
N2 C19 C17 109.3(10)
N2 C19 C20 120.7(11)
C20 C19 C17 130.0(11)
C15 C14 H14 120.1
C13 C14 C15 119.9(12)
C13 C14 H14 120.1
C25 C24 N2 119.2(10)
C16 C24 N2 108.7(10)
C16 C24 C25 132.1(12)
N1 C4 C5 121.0(11)
N1 C4 C2 108.8(11)
C5 C4 C2 130.2(11)
C5 C6 C7 118.8(13)
C5 C6 H6 120.6
C7 C6 H6 120.6
C30 C25 C24 119.8(12)
C26 C25 C24 119.3(11)
C26 C25 C30 120.9(12)
O2 C17 C19 109.7(10)
O2 C17 C18 108.3(10)
O2 C17 C16 111.0(11)
C18 C17 C19 110.8(11)
C18 C17 C16 116.7(11)
C16 C17 C19 100.1(9)
C15 C10 C9 119.9(11)
C15 C10 C11 119.7(14)
C11 C10 C9 120.4(13)
N2 C23 H23 120.1
N2 C23 C22 119.7(13)
C22 C23 H23 120.1
H3A C3 H3B 109.5
H3A C3 H3C 109.5
H3B C3 H3C 109.5
C2 C3 H3A 109.5
C2 C3 H3B 109.5
C2 C3 H3C 109.5
O1 C2 C4 111.1(10)
O1 C2 C3 106.1(9)
O1 C2 C1 112.9(11)
C4 C2 C3 110.8(10)
C1 C2 C4 102.3(9)
C1 C2 C3 113.9(10)
C20 C21 H21 120.3
C20 C21 C22 119.3(12)
C22 C21 H21 120.3
C17 C18 H18A 109.5
C17 C18 H18B 109.5
C17 C18 H18C 109.5
H18A C18 H18B 109.5
H18A C18 H18C 109.5
H18B C18 H18C 109.5
C24 C16 Au2 127.3(9)
C24 C16 C17 111.8(11)
C17 C16 Au2 120.2(8)
C10 C9 N1 120.6(11)
C1 C9 N1 107.7(10)
C1 C9 C10 131.6(12)
C19 C20 C21 118.9(12)
C19 C20 H20 120.5
C21 C20 H20 120.5
C25 C30 H30 120.6
C25 C30 C29 118.9(15)
C29 C30 H30 120.6
C26 C27 H27 120.9
C28 C27 H27 120.9
C28 C27 C26 118.2(14)
C10 C11 H11 120.2
C12 C11 C10 119.6(16)
C12 C11 H11 120.2
C14 C13 H13 120.1
C12 C13 C14 119.8(12)
C12 C13 H13 120.1
C30 C29 H29 119.8
C28 C29 C30 120.3(15)
C28 C29 H29 119.8
C25 C26 C27 119.8(14)
C25 C26 H26 120.1
C27 C26 H26 120.1
C27 C28 H28 119.1
C29 C28 C27 121.9(13)
C29 C28 H28 119.1
C23 C22 C21 119.5(12)
C23 C22 H22 120.3
C21 C22 H22 120.3
C11 C12 C13 120.5(14)
C11 C12 H12 119.7
C13 C12 H12 119.7
N1 C8 C7 119.2(15)
N1 C8 H8 120.4
C7 C8 H8 120.4
C2 C1 Au1 122.2(8)
C9 C1 Au1 126.3(10)
C9 C1 C2 111.2(10)

loop_
_geom_bond_atom_site_label_1
_geom_bond_atom_site_label_2
_geom_bond_distance
Au2 Cl4 2.296(3)
Au2 Cl6 2.269(3)
Au2 Cl5 2.356(3)
Au2 C16 1.994(11)
Au1 Cl1 2.280(3)
Au1 Cl3 2.284(3)
Au1 Cl2 2.356(3)
Au1 C1 1.995(11)
O2 H2 0.8400
O2 C17 1.435(15)
O1 H1 0.8400
O1 C2 1.422(13)
N1 C4 1.349(16)
N1 C9 1.485(17)
N1 C8 1.347(17)
C5 H5 0.9500
C5 C4 1.362(18)
C5 C6 1.407(19)
C7 H7 0.9500
C7 C6 1.41(2)
C7 C8 1.35(3)
N2 C19 1.353(15)
N2 C24 1.483(17)
N2 C23 1.329(17)
C15 H15 0.9500
C15 C14 1.394(18)
C15 C10 1.39(2)
C19 C17 1.557(17)
C19 C20 1.356(19)
C14 H14 0.9500
C14 C13 1.391(19)
C24 C25 1.484(17)
C24 C16 1.329(17)
C4 C2 1.512(16)
C6 H6 0.9500
C25 C30 1.39(2)
C25 C26 1.37(2)
C17 C18 1.472(18)
C17 C16 1.540(17)
C10 C9 1.457(19)
C10 C11 1.40(2)
C23 H23 0.9500
C23 C22 1.37(2)
C3 H3A 0.9800
C3 H3B 0.9800
C3 H3C 0.9800
C3 C2 1.525(16)
C2 C1 1.509(17)
C21 H21 0.9500
C21 C20 1.38(2)
C21 C22 1.40(2)
C18 H18A 0.9800
C18 H18B 0.9800
C18 H18C 0.9800
C9 C1 1.332(17)
C20 H20 0.9500
C30 H30 0.9500
C30 C29 1.40(2)
C27 H27 0.9500
C27 C26 1.41(2)
C27 C28 1.39(2)
C11 H11 0.9500
C11 C12 1.39(2)
C13 H13 0.9500
C13 C12 1.39(2)
C29 H29 0.9500
C29 C28 1.35(2)
C26 H26 0.9500
C28 H28 0.9500
C22 H22 0.9500
C12 H12 0.9500
C8 H8 0.9500

loop_
_twin_individual_id
_twin_individual_mass_fraction_refined
1 0.516(19)
2 0.484(19)
